data_4025610
loop_
_publ_author_name
'Fang Liu'
'Xiao Ding'
'Lei Zhang'
'Yu Zhou'
'Linxiang Zhao'
'Hualiang Jiang'
'Hong Liu'

_publ_section_title
;
 Silver- and Gold-Mediated Intramolecular Cyclization to Substituted
 Tetracyclic Isoquinolizinium Hexafluorostilbates
;
_journal_name_full 'Journal of Organic Chemistry'
_journal_page_first 5810
_journal_page_last 5820
_journal_paper_doi 10.1021/jo1006174
_journal_volume 75
_journal_year 2010
_chemical_formula_sum 'C23 H18 F6 N Sb'
_chemical_formula_weight 544.13
_chemical_name_systematic
; 
 ? 
;
_space_group_IT_number 2
_symmetry_cell_setting triclinic
_symmetry_space_group_name_Hall '-P 1'
_symmetry_space_group_name_H-M 'P -1'
_atom_sites_solution_hydrogens geom
_atom_sites_solution_primary direct
_atom_sites_solution_secondary difmap
_audit_creation_method SHELXL-97
_cell_angle_alpha 79.8380(10)
_cell_angle_beta 84.145(2)
_cell_angle_gamma 72.6190(10)
_cell_formula_units_Z 2
_cell_length_a 8.6584(7)
_cell_length_b 10.3926(8)
_cell_length_c 12.3310(10)
_cell_measurement_reflns_used 3002
_cell_measurement_temperature 293(2)
_cell_measurement_theta_max 55.620
_cell_measurement_theta_min 4.927
_cell_volume 1040.87(14)
_computing_cell_refinement 'Bruker SMART'
_computing_data_collection 'Bruker SMART'
_computing_data_reduction 'Bruker SHELXTL'
_computing_molecular_graphics 'Bruker SHELXTL'
_computing_publication_material 'Bruker SHELXTL'
_computing_structure_refinement 'SHELXL-97 (Sheldrick, 1997)'
_computing_structure_solution 'SHELXS-97 (Sheldrick, 1990)'
_diffrn_ambient_temperature 293(2)
_diffrn_measured_fraction_theta_full 0.981
_diffrn_measured_fraction_theta_max 0.981
_diffrn_measurement_device_type 'CCD area detector'
_diffrn_measurement_method 'phi and omega scans'
_diffrn_radiation_monochromator graphite
_diffrn_radiation_source 'fine-focus sealed tube'
_diffrn_radiation_type MoK\a
_diffrn_radiation_wavelength 0.71073
_diffrn_reflns_av_R_equivalents 0.0392
_diffrn_reflns_av_sigmaI/netI 0.0468
_diffrn_reflns_limit_h_max 10
_diffrn_reflns_limit_h_min -9
_diffrn_reflns_limit_k_max 12
_diffrn_reflns_limit_k_min -12
_diffrn_reflns_limit_l_max 15
_diffrn_reflns_limit_l_min -9
_diffrn_reflns_number 5753
_diffrn_reflns_theta_full 26.00
_diffrn_reflns_theta_max 26.00
_diffrn_reflns_theta_min 1.68
_exptl_absorpt_coefficient_mu 1.388
_exptl_absorpt_correction_T_max 1.0000
_exptl_absorpt_correction_T_min 0.8422
_exptl_absorpt_correction_type empirical
_exptl_absorpt_process_details sadabs
_exptl_crystal_colour colorless
_exptl_crystal_density_diffrn 1.736
_exptl_crystal_density_method 'not measured'
_exptl_crystal_description prismatic
_exptl_crystal_F_000 536
_exptl_crystal_size_max 0.201
_exptl_crystal_size_mid 0.124
_exptl_crystal_size_min 0.079
_refine_diff_density_max 0.830
_refine_diff_density_min -0.362
_refine_diff_density_rms 0.083
_refine_ls_extinction_method none
_refine_ls_goodness_of_fit_ref 1.009
_refine_ls_hydrogen_treatment constr
_refine_ls_matrix_type full
_refine_ls_number_parameters 317
_refine_ls_number_reflns 4016
_refine_ls_number_restraints 0
_refine_ls_restrained_S_all 1.009
_refine_ls_R_factor_all 0.0422
_refine_ls_R_factor_gt 0.0363
_refine_ls_shift/su_max 0.008
_refine_ls_shift/su_mean 0.000
_refine_ls_structure_factor_coef Fsqd
_refine_ls_weighting_details 'calc w=1/[\s^2^(Fo^2^)+(0.0428P)^2^+0.0000P] where P=(Fo^2^+2Fc^2^)/3'
_refine_ls_weighting_scheme calc
_refine_ls_wR_factor_gt 0.0801
_refine_ls_wR_factor_ref 0.0825
_reflns_number_gt 3559
_reflns_number_total 4016
_reflns_threshold_expression >2sigma(I)
_cod_data_source_file jo1006174_si_001.cif
_cod_data_source_block cd20139
_cod_depositor_comments
;
The following automatic conversions were performed:

'_symmetry_cell_setting' value 'Triclinic' changed to 'triclinic'
according to the built-in table from CIF Core dictionary named
'cif_core.dic' version 2.4.1 from 2010-06-29.

Automatic conversion script
Id: cif_fix_values 1646 2011-03-28 12:23:43Z adriana 
;
_cod_database_code 4025610

loop_
_symmetry_equiv_pos_as_xyz
'x, y, z'
'-x, -y, -z'

loop_
_atom_site_label
_atom_site_type_symbol
_atom_site_fract_x
_atom_site_fract_y
_atom_site_fract_z
_atom_site_U_iso_or_equiv
_atom_site_adp_type
_atom_site_occupancy
_atom_site_symmetry_multiplicity
_atom_site_calc_flag
_atom_site_refinement_flags
_atom_site_disorder_assembly
_atom_site_disorder_group
Sb1 Sb 0.72975(3) 0.69658(2) 0.750958(19) 0.04769(11) Uani 1 1 d . . .
N1 N 0.2501(3) 0.6004(2) 0.8047(2) 0.0373(6) Uani 1 1 d . . .
C1 C 0.2944(4) 0.4920(3) 0.9020(3) 0.0469(8) Uani 1 1 d . . .
H1A H 0.2008 0.4611 0.9305 0.056 Uiso 1 1 calc R . .
H1B H 0.3280 0.5286 0.9597 0.056 Uiso 1 1 calc R . .
C2 C 0.4313(4) 0.3725(3) 0.8694(3) 0.0512(8) Uani 1 1 d . . .
H2A H 0.5269 0.4019 0.8438 0.061 Uiso 1 1 calc R . .
H2B H 0.4587 0.3012 0.9326 0.061 Uiso 1 1 calc R . .
C3 C 0.3766(4) 0.3196(3) 0.7796(3) 0.0449(8) Uani 1 1 d . . .
C4 C 0.4098(5) 0.1819(3) 0.7723(3) 0.0553(9) Uani 1 1 d . . .
H4 H 0.4741 0.1161 0.8233 0.066 Uiso 1 1 calc R . .
C5 C 0.3469(5) 0.1432(4) 0.6893(3) 0.0628(11) Uani 1 1 d . . .
H5 H 0.3739 0.0514 0.6823 0.075 Uiso 1 1 calc R . .
C6 C 0.2457(5) 0.2376(4) 0.6171(3) 0.0616(10) Uani 1 1 d . . .
H6 H 0.2000 0.2094 0.5638 0.074 Uiso 1 1 calc R . .
C7 C 0.2108(5) 0.3744(4) 0.6229(3) 0.0530(9) Uani 1 1 d . . .
H7 H 0.1401 0.4386 0.5747 0.064 Uiso 1 1 calc R . .
C8 C 0.2822(4) 0.4162(3) 0.7017(3) 0.0410(7) Uani 1 1 d . . .
C9 C 0.2590(4) 0.5627(3) 0.7038(3) 0.0368(7) Uani 1 1 d . . .
C10 C 0.2507(4) 0.6603(3) 0.6084(3) 0.0383(7) Uani 1 1 d . . .
C11 C 0.2879(4) 0.6269(4) 0.4999(3) 0.0488(8) Uani 1 1 d . . .
H11 H 0.3197 0.5358 0.4898 0.059 Uiso 1 1 calc R . .
C12 C 0.2775(5) 0.7265(4) 0.4106(3) 0.0578(10) Uani 1 1 d . . .
H12 H 0.2998 0.7029 0.3401 0.069 Uiso 1 1 calc R . .
C13 C 0.2336(5) 0.8638(4) 0.4239(3) 0.0598(10) Uani 1 1 d . . .
H13 H 0.2265 0.9309 0.3622 0.072 Uiso 1 1 calc R . .
C14 C 0.2013(4) 0.8998(3) 0.5259(3) 0.0521(9) Uani 1 1 d . . .
H14 H 0.1726 0.9915 0.5337 0.063 Uiso 1 1 calc R . .
C15 C 0.2107(4) 0.8003(3) 0.6202(3) 0.0398(7) Uani 1 1 d . . .
C16 C 0.1831(4) 0.8326(3) 0.7274(3) 0.0420(7) Uani 1 1 d . . .
H16 H 0.1475 0.9241 0.7363 0.050 Uiso 1 1 calc R . .
C17 C 0.2058(4) 0.7375(3) 0.8179(3) 0.0393(7) Uani 1 1 d . . .
C18 C 0.1801(4) 0.7760(3) 0.9305(3) 0.0456(8) Uani 1 1 d . . .
C19 C 0.2489(5) 0.8739(4) 0.9499(3) 0.0591(10) Uani 1 1 d . . .
H19 H 0.3175 0.9062 0.8961 0.071 Uiso 1 1 calc R . .
C20 C 0.2155(6) 0.9234(5) 1.0489(4) 0.0811(15) Uani 1 1 d . . .
H20 H 0.2581 0.9917 1.0607 0.097 Uiso 1 1 calc R . .
C21 C 0.1204(7) 0.8725(6) 1.1294(4) 0.098(2) Uani 1 1 d . . .
H21 H 0.1017 0.9041 1.1970 0.118 Uiso 1 1 calc R . .
C22 C 0.0508(6) 0.7740(5) 1.1121(4) 0.0859(15) Uani 1 1 d . . .
H22 H -0.0138 0.7394 1.1675 0.103 Uiso 1 1 calc R . .
C23 C 0.0792(5) 0.7278(4) 1.0107(3) 0.0612(10) Uani 1 1 d . . .
H23 H 0.0301 0.6644 0.9969 0.073 Uiso 1 1 calc R . .
F1 F 0.5619(4) 0.8015(4) 0.6646(3) 0.1212(11) Uani 1 1 d . A .
F2 F 0.8986(3) 0.5938(3) 0.8400(2) 0.1041(10) Uani 1 1 d . A .
F3 F 0.5854(17) 0.656(2) 0.8599(10) 0.110(5) Uani 0.46(2) 1 d P A 1
F4 F 0.8857(17) 0.713(3) 0.6372(10) 0.124(7) Uani 0.46(2) 1 d P A 1
F5 F 0.778(3) 0.5613(16) 0.6694(15) 0.158(9) Uani 0.46(2) 1 d P A 1
F6 F 0.672(3) 0.830(2) 0.835(2) 0.200(10) Uani 0.46(2) 1 d P A 1
F3' F 0.5957(19) 0.6174(17) 0.8490(13) 0.121(5) Uani 0.54(2) 1 d P A 2
F4' F 0.8544(17) 0.7843(16) 0.6582(15) 0.130(5) Uani 0.54(2) 1 d P A 2
F5' F 0.712(3) 0.5523(16) 0.6942(15) 0.178(7) Uani 0.54(2) 1 d P A 2
F6' F 0.739(3) 0.8449(16) 0.8064(18) 0.199(10) Uani 0.54(2) 1 d P A 2

loop_
_atom_site_aniso_label
_atom_site_aniso_U_11
_atom_site_aniso_U_22
_atom_site_aniso_U_33
_atom_site_aniso_U_23
_atom_site_aniso_U_13
_atom_site_aniso_U_12
Sb1 0.03925(15) 0.05164(16) 0.05414(17) -0.01022(11) -0.00201(10) -0.01490(11)
N1 0.0354(14) 0.0376(13) 0.0387(14) -0.0098(11) 0.0006(11) -0.0087(11)
C1 0.056(2) 0.0417(18) 0.0415(18) -0.0080(15) -0.0039(16) -0.0103(16)
C2 0.055(2) 0.0423(18) 0.051(2) -0.0055(16) -0.0101(17) -0.0046(16)
C3 0.0473(19) 0.0406(17) 0.0458(19) -0.0111(15) 0.0051(15) -0.0109(15)
C4 0.061(2) 0.0376(18) 0.063(2) -0.0049(17) 0.0031(18) -0.0111(16)
C5 0.080(3) 0.0382(19) 0.074(3) -0.0188(19) 0.010(2) -0.0215(19)
C6 0.086(3) 0.049(2) 0.059(2) -0.0166(19) -0.002(2) -0.030(2)
C7 0.065(2) 0.048(2) 0.050(2) -0.0118(17) -0.0023(17) -0.0204(18)
C8 0.0462(19) 0.0370(16) 0.0395(17) -0.0104(14) 0.0065(14) -0.0120(14)
C9 0.0323(16) 0.0369(16) 0.0414(17) -0.0106(13) 0.0003(13) -0.0085(13)
C10 0.0347(16) 0.0417(17) 0.0389(17) -0.0085(14) 0.0004(13) -0.0111(13)
C11 0.056(2) 0.0441(18) 0.0449(19) -0.0105(16) 0.0030(16) -0.0126(16)
C12 0.070(3) 0.063(2) 0.0393(19) -0.0105(18) 0.0039(18) -0.018(2)
C13 0.078(3) 0.054(2) 0.046(2) 0.0063(17) -0.0067(19) -0.024(2)
C14 0.060(2) 0.0394(18) 0.058(2) -0.0066(16) -0.0060(18) -0.0159(17)
C15 0.0366(17) 0.0387(17) 0.0446(18) -0.0056(14) -0.0037(14) -0.0115(13)
C16 0.0387(18) 0.0362(16) 0.052(2) -0.0133(15) -0.0012(15) -0.0085(13)
C17 0.0325(16) 0.0400(17) 0.0459(18) -0.0115(15) -0.0004(13) -0.0088(13)
C18 0.0447(19) 0.0453(18) 0.0428(19) -0.0148(15) -0.0059(15) -0.0009(15)
C19 0.062(2) 0.047(2) 0.069(2) -0.0214(19) -0.022(2) -0.0026(17)
C20 0.089(4) 0.061(3) 0.090(3) -0.038(3) -0.045(3) 0.013(2)
C21 0.104(4) 0.098(4) 0.066(3) -0.051(3) -0.040(3) 0.046(3)
C22 0.086(3) 0.095(3) 0.048(2) -0.021(2) 0.004(2) 0.020(3)
C23 0.063(3) 0.062(2) 0.051(2) -0.0204(19) 0.0048(19) -0.0030(19)
F1 0.0696(19) 0.143(3) 0.127(3) 0.025(2) -0.0366(18) -0.0105(18)
F2 0.0688(17) 0.133(3) 0.096(2) 0.0192(19) -0.0300(15) -0.0187(17)
F3 0.059(6) 0.204(14) 0.045(5) -0.010(7) 0.024(4) -0.017(7)
F4 0.057(5) 0.231(19) 0.060(5) 0.012(8) 0.015(3) -0.033(9)
F5 0.222(16) 0.117(10) 0.101(8) -0.078(7) -0.043(10) 0.048(11)
F6 0.261(19) 0.118(13) 0.236(15) -0.129(12) 0.018(14) -0.030(11)
F3' 0.101(9) 0.139(8) 0.139(10) 0.041(6) -0.024(6) -0.088(7)
F4' 0.071(6) 0.144(9) 0.162(11) 0.051(7) 0.009(6) -0.059(7)
F5' 0.274(16) 0.157(10) 0.175(12) -0.108(8) 0.022(10) -0.133(12)
F6' 0.33(2) 0.074(6) 0.237(16) -0.040(8) -0.165(17) -0.065(10)

loop_
_atom_type_symbol
_atom_type_description
_atom_type_scat_dispersion_real
_atom_type_scat_dispersion_imag
_atom_type_scat_source
C C 0.0033 0.0016 'International Tables Vol C Tables 4.2.6.8 and 6.1.1.4'
H H 0.0000 0.0000 'International Tables Vol C Tables 4.2.6.8 and 6.1.1.4'
N N 0.0061 0.0033 'International Tables Vol C Tables 4.2.6.8 and 6.1.1.4'
F F 0.0171 0.0103 'International Tables Vol C Tables 4.2.6.8 and 6.1.1.4'
Sb Sb -0.5866 1.5461 'International Tables Vol C Tables 4.2.6.8 and 6.1.1.4'

loop_
_geom_angle_atom_site_label_1
_geom_angle_atom_site_label_2
_geom_angle_atom_site_label_3
_geom_angle
_geom_angle_site_symmetry_1
_geom_angle_site_symmetry_3
_geom_angle_publ_flag
F5 Sb1 F6 177.1(9) . . ?
F5 Sb1 F4' 91.1(14) . . ?
F6 Sb1 F4' 91.5(14) . . ?
F5 Sb1 F5' 20.5(10) . . ?
F6 Sb1 F5' 156.6(9) . . ?
F4' Sb1 F5' 110.1(11) . . ?
F5 Sb1 F6' 160.8(10) . . ?
F6 Sb1 F6' 22.0(13) . . ?
F4' Sb1 F6' 70.5(13) . . ?
F5' Sb1 F6' 177.7(8) . . ?
F5 Sb1 F3 105.6(13) . . ?
F6 Sb1 F3 71.7(13) . . ?
F4' Sb1 F3 163.0(7) . . ?
F5' Sb1 F3 86.1(11) . . ?
F6' Sb1 F3 93.1(13) . . ?
F5 Sb1 F1 92.5(5) . . ?
F6 Sb1 F1 86.5(8) . . ?
F4' Sb1 F1 85.5(5) . . ?
F5' Sb1 F1 86.5(7) . . ?
F6' Sb1 F1 91.3(6) . . ?
F3 Sb1 F1 90.4(6) . . ?
F5 Sb1 F3' 92.4(12) . . ?
F6 Sb1 F3' 85.0(12) . . ?
F4' Sb1 F3' 176.3(6) . . ?
F5' Sb1 F3' 73.2(10) . . ?
F6' Sb1 F3' 106.1(12) . . ?
F3 Sb1 F3' 13.4(9) . . ?
F1 Sb1 F3' 93.1(6) . . ?
F5 Sb1 F2 88.8(5) . . ?
F6 Sb1 F2 92.2(8) . . ?
F4' Sb1 F2 94.3(5) . . ?
F5' Sb1 F2 94.7(7) . . ?
F6' Sb1 F2 87.4(6) . . ?
F3 Sb1 F2 89.3(5) . . ?
F1 Sb1 F2 178.70(14) . . ?
F3' Sb1 F2 86.9(6) . . ?
F5 Sb1 F4 67.0(15) . . ?
F6 Sb1 F4 115.8(14) . . ?
F4' Sb1 F4 24.9(6) . . ?
F5' Sb1 F4 86.8(12) . . ?
F6' Sb1 F4 94.1(14) . . ?
F3 Sb1 F4 172.1(7) . . ?
F1 Sb1 F4 92.7(5) . . ?
F3' Sb1 F4 158.8(7) . . ?
F2 Sb1 F4 87.7(5) . . ?
C9 N1 C17 121.4(3) . . ?
C9 N1 C1 118.6(2) . . ?
C17 N1 C1 120.0(2) . . ?
N1 C1 C2 110.1(3) . . ?
N1 C1 H1A 109.6 . . ?
C2 C1 H1A 109.6 . . ?
N1 C1 H1B 109.6 . . ?
C2 C1 H1B 109.6 . . ?
H1A C1 H1B 108.2 . . ?
C3 C2 C1 108.3(3) . . ?
C3 C2 H2A 110.0 . . ?
C1 C2 H2A 110.0 . . ?
C3 C2 H2B 110.0 . . ?
C1 C2 H2B 110.0 . . ?
H2A C2 H2B 108.4 . . ?
C8 C3 C4 119.3(3) . . ?
C8 C3 C2 116.6(3) . . ?
C4 C3 C2 124.1(3) . . ?
C5 C4 C3 119.7(4) . . ?
C5 C4 H4 120.2 . . ?
C3 C4 H4 120.2 . . ?
C6 C5 C4 121.0(3) . . ?
C6 C5 H5 119.5 . . ?
C4 C5 H5 119.5 . . ?
C5 C6 C7 120.2(4) . . ?
C5 C6 H6 119.9 . . ?
C7 C6 H6 119.9 . . ?
C6 C7 C8 119.6(4) . . ?
C6 C7 H7 120.2 . . ?
C8 C7 H7 120.2 . . ?
C3 C8 C7 119.9(3) . . ?
C3 C8 C9 119.1(3) . . ?
C7 C8 C9 121.0(3) . . ?
N1 C9 C10 119.9(3) . . ?
N1 C9 C8 116.5(3) . . ?
C10 C9 C8 123.5(3) . . ?
C9 C10 C15 118.7(3) . . ?
C9 C10 C11 123.6(3) . . ?
C15 C10 C11 117.5(3) . . ?
C12 C11 C10 120.8(3) . . ?
C12 C11 H11 119.6 . . ?
C10 C11 H11 119.6 . . ?
C11 C12 C13 120.6(3) . . ?
C11 C12 H12 119.7 . . ?
C13 C12 H12 119.7 . . ?
C14 C13 C12 120.4(3) . . ?
C14 C13 H13 119.8 . . ?
C12 C13 H13 119.8 . . ?
C13 C14 C15 120.8(3) . . ?
C13 C14 H14 119.6 . . ?
C15 C14 H14 119.6 . . ?
C16 C15 C14 122.7(3) . . ?
C16 C15 C10 117.6(3) . . ?
C14 C15 C10 119.7(3) . . ?
C17 C16 C15 122.9(3) . . ?
C17 C16 H16 118.6 . . ?
C15 C16 H16 118.6 . . ?
C16 C17 N1 118.5(3) . . ?
C16 C17 C18 121.3(3) . . ?
N1 C17 C18 120.2(3) . . ?
C23 C18 C19 119.9(3) . . ?
C23 C18 C17 122.2(3) . . ?
C19 C18 C17 117.6(3) . . ?
C20 C19 C18 119.9(4) . . ?
C20 C19 H19 120.0 . . ?
C18 C19 H19 120.0 . . ?
C21 C20 C19 120.2(5) . . ?
C21 C20 H20 119.9 . . ?
C19 C20 H20 119.9 . . ?
C20 C21 C22 120.9(4) . . ?
C20 C21 H21 119.6 . . ?
C22 C21 H21 119.6 . . ?
C21 C22 C23 119.1(5) . . ?
C21 C22 H22 120.5 . . ?
C23 C22 H22 120.5 . . ?
C18 C23 C22 120.0(4) . . ?
C18 C23 H23 120.0 . . ?
C22 C23 H23 120.0 . . ?

loop_
_geom_bond_atom_site_label_1
_geom_bond_atom_site_label_2
_geom_bond_distance
_geom_bond_site_symmetry_2
_geom_bond_publ_flag
Sb1 F5 1.796(13) . ?
Sb1 F6 1.803(15) . ?
Sb1 F4' 1.809(11) . ?
Sb1 F5' 1.814(12) . ?
Sb1 F6' 1.819(12) . ?
Sb1 F3 1.821(11) . ?
Sb1 F1 1.842(3) . ?
Sb1 F3' 1.849(11) . ?
Sb1 F2 1.862(3) . ?
Sb1 F4 1.867(12) . ?
N1 C9 1.357(4) . ?
N1 C17 1.395(4) . ?
N1 C1 1.488(4) . ?
C1 C2 1.519(4) . ?
C1 H1A 0.9700 . ?
C1 H1B 0.9700 . ?
C2 C3 1.494(5) . ?
C2 H2A 0.9700 . ?
C2 H2B 0.9700 . ?
C3 C8 1.388(5) . ?
C3 C4 1.391(4) . ?
C4 C5 1.376(5) . ?
C4 H4 0.9300 . ?
C5 C6 1.364(6) . ?
C5 H5 0.9300 . ?
C6 C7 1.376(5) . ?
C6 H6 0.9300 . ?
C7 C8 1.395(5) . ?
C7 H7 0.9300 . ?
C8 C9 1.480(4) . ?
C9 C10 1.404(4) . ?
C10 C15 1.421(4) . ?
C10 C11 1.423(4) . ?
C11 C12 1.362(5) . ?
C11 H11 0.9300 . ?
C12 C13 1.398(5) . ?
C12 H12 0.9300 . ?
C13 C14 1.354(5) . ?
C13 H13 0.9300 . ?
C14 C15 1.404(5) . ?
C14 H14 0.9300 . ?
C15 C16 1.401(4) . ?
C16 C17 1.342(4) . ?
C16 H16 0.9300 . ?
C17 C18 1.490(4) . ?
C18 C23 1.379(5) . ?
C18 C19 1.387(5) . ?
C19 C20 1.378(6) . ?
C19 H19 0.9300 . ?
C20 C21 1.361(7) . ?
C20 H20 0.9300 . ?
C21 C22 1.389(8) . ?
C21 H21 0.9300 . ?
C22 C23 1.390(5) . ?
C22 H22 0.9300 . ?
C23 H23 0.9300 . ?

loop_
_geom_hbond_atom_site_label_D
_geom_hbond_atom_site_label_H
_geom_hbond_atom_site_label_A
_geom_hbond_distance_DH
_geom_hbond_distance_HA
_geom_hbond_distance_DA
_geom_hbond_angle_DHA
_geom_hbond_site_symmetry_A
C2 H2B F3 0.97 2.64 3.290(13) 124.3 2_667

loop_
_geom_torsion_atom_site_label_1
_geom_torsion_atom_site_label_2
_geom_torsion_atom_site_label_3
_geom_torsion_atom_site_label_4
_geom_torsion
_geom_torsion_site_symmetry_1
_geom_torsion_site_symmetry_2
_geom_torsion_site_symmetry_3
_geom_torsion_site_symmetry_4
_geom_torsion_publ_flag
C9 N1 C1 C2 34.8(4) . . . . ?
C17 N1 C1 C2 -143.1(3) . . . . ?
N1 C1 C2 C3 -58.6(4) . . . . ?
C1 C2 C3 C8 38.0(4) . . . . ?
C1 C2 C3 C4 -139.7(3) . . . . ?
C8 C3 C4 C5 -0.9(5) . . . . ?
C2 C3 C4 C5 176.7(3) . . . . ?
C3 C4 C5 C6 -3.4(6) . . . . ?
C4 C5 C6 C7 3.2(6) . . . . ?
C5 C6 C7 C8 1.3(6) . . . . ?
C4 C3 C8 C7 5.3(5) . . . . ?
C2 C3 C8 C7 -172.5(3) . . . . ?
C4 C3 C8 C9 -174.7(3) . . . . ?
C2 C3 C8 C9 7.4(4) . . . . ?
C6 C7 C8 C3 -5.5(5) . . . . ?
C6 C7 C8 C9 174.5(3) . . . . ?
C17 N1 C9 C10 10.9(4) . . . . ?
C1 N1 C9 C10 -167.0(3) . . . . ?
C17 N1 C9 C8 -170.9(3) . . . . ?
C1 N1 C9 C8 11.3(4) . . . . ?
C3 C8 C9 N1 -34.8(4) . . . . ?
C7 C8 C9 N1 145.1(3) . . . . ?
C3 C8 C9 C10 143.3(3) . . . . ?
C7 C8 C9 C10 -36.7(5) . . . . ?
N1 C9 C10 C15 -8.6(4) . . . . ?
C8 C9 C10 C15 173.3(3) . . . . ?
N1 C9 C10 C11 168.2(3) . . . . ?
C8 C9 C10 C11 -9.9(5) . . . . ?
C9 C10 C11 C12 -180.0(3) . . . . ?
C15 C10 C11 C12 -3.1(5) . . . . ?
C10 C11 C12 C13 1.5(6) . . . . ?
C11 C12 C13 C14 0.3(6) . . . . ?
C12 C13 C14 C15 -0.2(6) . . . . ?
C13 C14 C15 C16 178.0(3) . . . . ?
C13 C14 C15 C10 -1.5(5) . . . . ?
C9 C10 C15 C16 0.6(4) . . . . ?
C11 C10 C15 C16 -176.4(3) . . . . ?
C9 C10 C15 C14 -179.8(3) . . . . ?
C11 C10 C15 C14 3.1(5) . . . . ?
C14 C15 C16 C17 -174.0(3) . . . . ?
C10 C15 C16 C17 5.6(5) . . . . ?
C15 C16 C17 N1 -3.7(5) . . . . ?
C15 C16 C17 C18 178.0(3) . . . . ?
C9 N1 C17 C16 -4.8(4) . . . . ?
C1 N1 C17 C16 173.1(3) . . . . ?
C9 N1 C17 C18 173.5(3) . . . . ?
C1 N1 C17 C18 -8.6(4) . . . . ?
C16 C17 C18 C23 126.3(4) . . . . ?
N1 C17 C18 C23 -51.9(4) . . . . ?
C16 C17 C18 C19 -47.4(5) . . . . ?
N1 C17 C18 C19 134.4(3) . . . . ?
C23 C18 C19 C20 -0.4(5) . . . . ?
C17 C18 C19 C20 173.5(3) . . . . ?
C18 C19 C20 C21 2.6(6) . . . . ?
C19 C20 C21 C22 -2.3(7) . . . . ?
C20 C21 C22 C23 -0.2(7) . . . . ?
C19 C18 C23 C22 -2.1(6) . . . . ?
C17 C18 C23 C22 -175.7(3) . . . . ?
C21 C22 C23 C18 2.4(6) . . . . ?
